data_7235232
loop_
_publ_author_name
'Moreau, Florian'
'Audebrand, Nathalie'
'Poriel, Cyril'

_publ_section_title
;
 9,9&#x2032;-Spirobifluorene based zinc coordination polymers: a study on
 linker geometry and topology
;
_journal_issue 2
_journal_name_full CrystEngComm
_journal_page_first 293
_journal_page_last 303
_journal_paper_doi 10.1039/C9CE01567A
_journal_volume 22
_journal_year 2020
_chemical_formula_sum 'C29 H12 O10 Zn2'
_chemical_formula_weight 651.13
_space_group_crystal_system triclinic
_space_group_IT_number 2
_space_group_name_Hall '-P 1'
_space_group_name_H-M_alt 'P -1'
_atom_sites_solution_hydrogens geom
_audit_creation_method SHELXL-2018/3
_audit_update_record
;
2019-11-08 deposited with the CCDC.	2019-11-19 downloaded from the CCDC.
;
_cell_angle_alpha 73.692(12)
_cell_angle_beta 74.143(12)
_cell_angle_gamma 68.269(12)
_cell_formula_units_Z 2
_cell_length_a 10.750(3)
_cell_length_b 13.933(5)
_cell_length_c 14.348(5)
_cell_measurement_reflns_used 2342
_cell_measurement_temperature 150(2)
_cell_measurement_theta_max 21.26
_cell_measurement_theta_min 3.00
_cell_volume 1881.1(11)
_computing_cell_refinement 'Bruker APEX2 (Bruker, 2006)'
_computing_data_collection 'Bruker APEX2 (Bruker, 2006)'
_computing_data_reduction 'Bruker APEX2 (Bruker, 2006)'
_computing_structure_refinement 'SHELXL-2018/3 (Sheldrick, 2018)'
_diffrn_ambient_temperature 150(2)
_diffrn_detector 'CCD plate'
_diffrn_measured_fraction_theta_full 'ACTA 50'
_diffrn_measured_fraction_theta_max 0.925
_diffrn_measurement_device_type 'APEXII, Bruker-AXS'
_diffrn_measurement_method 'CCD rotation images, thin slices'
_diffrn_radiation_type MoK\a
_diffrn_radiation_wavelength 0.71073
_diffrn_reflns_av_R_equivalents 0.0991
_diffrn_reflns_av_unetI/netI 0.1665
_diffrn_reflns_Laue_measured_fraction_full 0.939
_diffrn_reflns_Laue_measured_fraction_max 0.925
_diffrn_reflns_limit_h_max 14
_diffrn_reflns_limit_h_min -11
_diffrn_reflns_limit_k_max 18
_diffrn_reflns_limit_k_min -17
_diffrn_reflns_limit_l_max 17
_diffrn_reflns_limit_l_min -18
_diffrn_reflns_number 22895
_diffrn_reflns_point_group_measured_fraction_full 0.939
_diffrn_reflns_point_group_measured_fraction_max 0.925
_diffrn_reflns_theta_full 25.242
_diffrn_reflns_theta_max 27.573
_diffrn_reflns_theta_min 1.506
_exptl_absorpt_coefficient_mu 1.317
_exptl_absorpt_correction_T_max 0.7456
_exptl_absorpt_correction_T_min 0.5330
_exptl_absorpt_correction_type multi-scan
_exptl_absorpt_process_details
;
  [Sheldrick, G.M. (2002). SADABS Bruker AXS Inc., Madison, Wisconsin, USA]
;
_exptl_crystal_colour colourless
_exptl_crystal_density_diffrn 1.150
_exptl_crystal_description stick
_exptl_crystal_F_000 652
_exptl_crystal_size_max 0.50
_exptl_crystal_size_mid 0.05
_exptl_crystal_size_min 0.03
_refine_diff_density_max 0.691
_refine_diff_density_min -0.861
_refine_diff_density_rms 0.134
_refine_ls_extinction_coef 0.0100(11)
_refine_ls_extinction_expression Fc^*^=kFc[1+0.001xFc^2^\l^3^/sin(2\q)]^-1/4^
_refine_ls_extinction_method 'SHELXL-2018/3 (Sheldrick 2018)'
_refine_ls_goodness_of_fit_ref 0.864
_refine_ls_hydrogen_treatment constr
_refine_ls_matrix_type full
_refine_ls_number_parameters 371
_refine_ls_number_reflns 8036
_refine_ls_number_restraints 0
_refine_ls_restrained_S_all 0.864
_refine_ls_R_factor_all 0.1189
_refine_ls_R_factor_gt 0.0653
_refine_ls_shift/su_max 0.000
_refine_ls_shift/su_mean 0.000
_refine_ls_structure_factor_coef Fsqd
_refine_ls_weighting_details 'w=1/[\s^2^(Fo^2^)+(0.0884P)^2^] where P=(Fo^2^+2Fc^2^)/3'
_refine_ls_weighting_scheme calc
_refine_ls_wR_factor_gt 0.1655
_refine_ls_wR_factor_ref 0.1807
_reflns_Friedel_coverage 0.000
_reflns_number_gt 3951
_reflns_number_total 8036
_reflns_threshold_expression 'I > 2\s(I)'
_cod_data_source_file c9ce01567a2.cif
_cod_data_source_block shelx
_cod_depositor_comments
;Adding full bibliography for 7235232--7235235.cif.

 Adding full bibliography for 7235232--7235235.cif.
;
_cod_database_code 7235232
_shelx_shelxl_version_number 2018/3
_shelx_space_group_comment
;
The symmetry employed for this shelxl refinement is uniquely defined
by the following loop, which should always be used as a source of
symmetry information in preference to the above space-group names.
They are only intended as comments.
;

loop_
_space_group_symop_operation_xyz
'x, y, z'
'-x, -y, -z'

loop_
_atom_site_label
_atom_site_type_symbol
_atom_site_fract_x
_atom_site_fract_y
_atom_site_fract_z
_atom_site_U_iso_or_equiv
_atom_site_adp_type
_atom_site_occupancy
_atom_site_site_symmetry_order
_atom_site_calc_flag
_atom_site_refinement_flags_posn
_atom_site_refinement_flags_adp
Zn1 Zn 0.04899(7) 0.35686(5) 1.08675(5) 0.0311(2) Uani 1 1 d . .
Zn2 Zn 0.48810(7) -0.09523(5) 0.62413(4) 0.0278(2) Uani 1 1 d . .
O3 O 0.5694(4) 0.0084(3) 0.6240(3) 0.0357(10) Uani 1 1 d . .
C4 C -0.1278(5) 0.0873(4) 0.8307(3) 0.0220(11) Uani 1 1 d . .
O5 O 0.5100(4) 0.1376(3) 0.4942(3) 0.0368(10) Uani 1 1 d . .
O6 O 0.2597(4) 0.0343(3) 0.6421(3) 0.0450(11) Uani 1 1 d . .
O7 O 0.3366(4) -0.1243(3) 0.7329(3) 0.0363(10) Uani 1 1 d . .
C8 C -0.2590(5) 0.1800(4) 0.8266(4) 0.0205(11) Uani 1 1 d . .
O9 O 0.2314(4) 0.2762(3) 1.0310(3) 0.0414(10) Uani 1 1 d . .
C10 C -0.1453(6) 0.0110(4) 0.9199(4) 0.0261(12) Uani 1 1 d . .
O11 O 0.6377(4) -0.2275(3) 0.6713(3) 0.0411(10) Uani 1 1 d . .
O12 O 0.0635(5) 0.4806(3) 1.1138(3) 0.0492(12) Uani 1 1 d . .
C13 C -0.2811(6) 0.0486(4) 0.9753(4) 0.0269(12) Uani 1 1 d . .
C14 C -0.3463(6) 0.0071(4) 1.0694(4) 0.0336(14) Uani 1 1 d . .
H14 H -0.293090 -0.069315 1.112104 0.050 Uiso 1 1 calc R U
C15 C -0.3989(6) 0.3496(4) 0.6000(4) 0.0324(14) Uani 1 1 d . .
H15 H -0.417113 0.432468 0.561653 0.049 Uiso 1 1 calc R U
C16 C -0.1846(5) 0.3116(4) 0.8817(4) 0.0234(11) Uani 1 1 d . .
H16 H -0.149008 0.253114 0.946408 0.035 Uiso 1 1 calc R U
O17 O -0.0621(5) 0.3097(4) 1.2130(3) 0.0563(13) Uani 1 1 d . .
C18 C 0.5560(6) 0.1006(4) 0.5752(4) 0.0300(13) Uani 1 1 d . .
C19 C -0.0052(5) 0.0718(4) 0.7653(4) 0.0247(12) Uani 1 1 d . .
H19 H 0.006611 0.130846 0.697011 0.037 Uiso 1 1 calc R U
C20 C -0.3179(5) 0.2029(4) 0.7336(4) 0.0224(11) Uani 1 1 d . .
C21 C -0.3397(6) 0.3101(4) 0.6856(4) 0.0274(12) Uani 1 1 d . .
C23 C -0.0351(6) -0.0811(4) 0.9376(4) 0.0310(13) Uani 1 1 d . .
H23 H -0.047370 -0.142083 1.004195 0.046 Uiso 1 1 calc R U
C24 C -0.3509(5) 0.1350(4) 0.6983(4) 0.0235(11) Uani 1 1 d . .
H24 H -0.332392 0.051877 0.735906 0.035 Uiso 1 1 calc R U
O27 O 0.2624(5) 0.2055(4) 1.1844(3) 0.0582(13) Uani 1 1 d . .
C28 C 0.1053(6) -0.0198(4) 0.7859(4) 0.0279(12) Uani 1 1 d . .
C29 C -0.1738(5) 0.4120(4) 0.8611(4) 0.0268(12) Uani 1 1 d . .
C30 C -0.3504(5) 0.1467(4) 0.9227(4) 0.0225(11) Uani 1 1 d . .
C31 C 0.0877(6) -0.0960(4) 0.8731(4) 0.0301(13) Uani 1 1 d . .
H31 H 0.173365 -0.167937 0.889353 0.045 Uiso 1 1 calc R U
C32 C -0.4331(6) 0.2810(4) 0.5660(4) 0.0346(14) Uani 1 1 d . .
H32 H -0.480490 0.310542 0.500176 0.052 Uiso 1 1 calc R U
C33 C -0.2898(6) 0.3601(4) 0.7378(4) 0.0243(12) Uani 1 1 d . .
C34 C -0.2410(5) 0.2863(4) 0.8197(4) 0.0229(11) Uani 1 1 d . .
C35 C -0.2230(6) 0.4870(4) 0.7797(4) 0.0326(14) Uani 1 1 d . .
H35 H -0.214617 0.566525 0.764082 0.049 Uiso 1 1 calc R U
C36 C -0.4855(6) 0.2018(4) 0.9581(4) 0.0269(12) Uani 1 1 d . .
H36 H -0.540715 0.276532 0.914314 0.040 Uiso 1 1 calc R U
C37 C -0.4090(5) 0.1748(4) 0.6131(4) 0.0248(12) Uani 1 1 d . .
C38 C 0.2382(6) -0.0357(5) 0.7157(4) 0.0355(14) Uani 1 1 d . .
C39 C -0.5495(5) 0.1580(4) 1.0528(4) 0.0279(12) Uani 1 1 d . .
O40 O -0.0687(4) 0.3706(3) 0.9977(3) 0.0379(10) Uani 1 1 d . .
C41 C -0.2820(6) 0.4618(4) 0.7189(4) 0.0325(13) Uani 1 1 d . .
H41 H -0.322129 0.521428 0.656345 0.049 Uiso 1 1 calc R U
C43 C -0.4782(6) 0.0637(4) 1.1073(4) 0.0331(14) Uani 1 1 d . .
H43 H -0.527487 0.033278 1.181968 0.050 Uiso 1 1 calc R U
C44 C -0.0981(6) 0.4373(4) 0.9191(4) 0.0298(13) Uani 1 1 d . .
C47 C 0.3075(6) 0.2160(5) 1.0927(4) 0.0374(15) Uani 1 1 d . .

loop_
_atom_site_aniso_label
_atom_site_aniso_U_11
_atom_site_aniso_U_22
_atom_site_aniso_U_33
_atom_site_aniso_U_23
_atom_site_aniso_U_13
_atom_site_aniso_U_12
Zn1 0.0302(4) 0.0393(4) 0.0270(4) -0.0048(3) -0.0055(3) -0.0160(3)
Zn2 0.0333(4) 0.0360(4) 0.0158(3) -0.0007(3) -0.0040(3) -0.0168(3)
O3 0.048(3) 0.037(2) 0.028(2) -0.0007(18) -0.011(2) -0.0209(19)
C4 0.026(3) 0.030(3) 0.012(2) 0.000(2) -0.002(2) -0.015(2)
O5 0.044(3) 0.045(2) 0.026(2) -0.0039(17) -0.016(2) -0.0152(19)
O6 0.034(3) 0.044(2) 0.040(2) -0.001(2) 0.014(2) -0.0125(19)
O7 0.027(2) 0.042(2) 0.031(2) -0.0014(18) 0.0019(19) -0.0098(18)
C8 0.022(3) 0.020(3) 0.020(3) 0.003(2) -0.006(2) -0.010(2)
O9 0.037(3) 0.056(3) 0.026(2) -0.0020(19) -0.006(2) -0.012(2)
C10 0.030(3) 0.031(3) 0.016(3) 0.001(2) -0.002(2) -0.015(2)
O11 0.048(3) 0.039(2) 0.030(2) -0.0002(18) -0.015(2) -0.0071(19)
O12 0.073(4) 0.052(3) 0.036(2) -0.006(2) -0.008(3) -0.039(2)
C13 0.027(3) 0.033(3) 0.022(3) 0.004(2) -0.008(3) -0.015(2)
C14 0.033(4) 0.042(3) 0.023(3) 0.007(2) -0.005(3) -0.018(3)
C15 0.047(4) 0.032(3) 0.019(3) 0.007(2) -0.011(3) -0.019(3)
C16 0.022(3) 0.034(3) 0.014(2) -0.002(2) 0.003(2) -0.014(2)
O17 0.060(3) 0.080(3) 0.030(2) -0.003(2) 0.005(2) -0.038(3)
C18 0.029(3) 0.036(3) 0.029(3) -0.004(3) -0.009(3) -0.013(2)
C19 0.028(3) 0.034(3) 0.016(3) -0.003(2) -0.002(2) -0.016(2)
C20 0.017(3) 0.034(3) 0.014(2) 0.001(2) 0.001(2) -0.013(2)
C21 0.030(3) 0.034(3) 0.022(3) -0.004(2) -0.005(3) -0.016(2)
C23 0.032(4) 0.033(3) 0.019(3) 0.005(2) -0.004(3) -0.009(3)
C24 0.018(3) 0.033(3) 0.018(3) -0.006(2) 0.004(2) -0.012(2)
O27 0.040(3) 0.101(4) 0.028(2) -0.011(2) -0.006(2) -0.018(3)
C28 0.026(3) 0.037(3) 0.017(3) -0.005(2) 0.003(2) -0.011(2)
C29 0.017(3) 0.034(3) 0.032(3) -0.014(2) -0.002(3) -0.009(2)
C30 0.020(3) 0.032(3) 0.019(3) -0.003(2) -0.003(2) -0.014(2)
C31 0.030(3) 0.033(3) 0.020(3) 0.000(2) -0.003(3) -0.007(2)
C32 0.052(4) 0.039(3) 0.020(3) 0.003(2) -0.018(3) -0.021(3)
C33 0.028(3) 0.029(3) 0.018(3) 0.002(2) -0.003(2) -0.017(2)
C34 0.017(3) 0.028(3) 0.024(3) -0.005(2) -0.003(2) -0.008(2)
C35 0.031(4) 0.027(3) 0.041(3) 0.000(2) -0.012(3) -0.011(2)
C36 0.033(3) 0.034(3) 0.016(3) -0.002(2) -0.004(2) -0.015(2)
C37 0.025(3) 0.037(3) 0.015(3) -0.004(2) 0.000(2) -0.017(2)
C38 0.040(4) 0.038(3) 0.031(3) -0.006(3) -0.003(3) -0.019(3)
C39 0.021(3) 0.045(3) 0.019(3) -0.005(2) -0.001(2) -0.015(2)
O40 0.038(3) 0.043(2) 0.039(2) -0.006(2) -0.013(2) -0.0175(19)
C41 0.039(4) 0.035(3) 0.027(3) 0.003(2) -0.010(3) -0.020(3)
C43 0.030(4) 0.056(4) 0.012(3) 0.004(2) 0.003(2) -0.024(3)
C44 0.022(3) 0.031(3) 0.037(3) -0.012(3) -0.003(3) -0.007(2)
C47 0.031(4) 0.064(4) 0.021(3) -0.007(3) -0.004(3) -0.020(3)

loop_
_atom_type_symbol
_atom_type_description
_atom_type_scat_dispersion_real
_atom_type_scat_dispersion_imag
_atom_type_scat_source
C C 0.0033 0.0016 'International Tables Vol C Tables 4.2.6.8 and 6.1.1.4'
O O 0.0106 0.0060 'International Tables Vol C Tables 4.2.6.8 and 6.1.1.4'
Zn Zn 0.2839 1.4301 'International Tables Vol C Tables 4.2.6.8 and 6.1.1.4'
N N 0.0061 0.0033 'International Tables Vol C Tables 4.2.6.8 and 6.1.1.4'
H H 0.0000 0.0000 'International Tables Vol C Tables 4.2.6.8 and 6.1.1.4'

loop_
_geom_angle_atom_site_label_1
_geom_angle_atom_site_label_2
_geom_angle_atom_site_label_3
_geom_angle
_geom_angle_site_symmetry_1
_geom_angle_site_symmetry_3
O12 Zn1 O9 106.88(19) . .
O12 Zn1 O40 120.86(17) . .
O9 Zn1 O40 106.14(17) . .
O12 Zn1 O17 99.95(19) . .
O9 Zn1 O17 125.68(19) . .
O40 Zn1 O17 98.69(18) . .
O5 Zn2 O3 123.89(17) 2_656 .
O5 Zn2 O7 111.03(17) 2_656 .
O3 Zn2 O7 121.07(17) . .
O5 Zn2 O11 95.38(16) 2_656 .
O3 Zn2 O11 98.11(17) . .
O7 Zn2 O11 96.30(16) . .
O5 Zn2 O6 99.27(16) 2_656 .
O3 Zn2 O6 91.23(16) . .
O7 Zn2 O6 58.58(14) . .
O11 Zn2 O6 154.18(15) . .
O5 Zn2 C38 107.93(18) 2_656 .
O3 Zn2 C38 107.05(18) . .
O7 Zn2 C38 29.84(16) . .
O11 Zn2 C38 125.82(18) . .
O6 Zn2 C38 28.75(15) . .
C18 O3 Zn2 131.5(4) . .
C19 C4 C10 120.8(5) . .
C19 C4 C8 129.7(4) . .
C10 C4 C8 109.5(5) . .
C18 O5 Zn2 141.1(4) . 2_656
C38 O6 Zn2 81.6(4) . .
C38 O7 Zn2 100.6(3) . .
C4 C8 C30 101.7(4) . .
C4 C8 C20 114.0(4) . .
C30 C8 C20 114.1(4) . .
C4 C8 C34 113.7(4) . .
C30 C8 C34 112.7(4) . .
C20 C8 C34 101.2(4) . .
C47 O9 Zn1 116.2(4) . .
C23 C10 C4 118.3(5) . .
C23 C10 C13 132.7(5) . .
C4 C10 C13 109.0(5) . .
C44 O12 Zn1 147.8(4) 2_567 .
C30 C13 C14 119.4(5) . .
C30 C13 C10 108.9(4) . .
C14 C13 C10 131.6(5) . .
C43 C14 C13 119.2(5) . .
C32 C15 C21 118.1(5) . .
C34 C16 C29 118.9(5) . .
O3 C18 O5 124.1(5) . .
O3 C18 C37 119.3(5) . 1_655
O5 C18 C37 116.5(5) . 1_655
C4 C19 C28 120.0(5) . .
C24 C20 C21 121.7(4) . .
C24 C20 C8 128.2(4) . .
C21 C20 C8 110.1(4) . .
C15 C21 C20 119.6(5) . .
C15 C21 C33 131.6(5) . .
C20 C21 C33 108.8(4) . .
C31 C23 C10 120.9(5) . .
C20 C24 C37 118.2(5) . .
C19 C28 C31 119.3(5) . .
C19 C28 C38 119.8(5) . .
C31 C28 C38 120.9(5) . .
C16 C29 C35 120.0(5) . .
C16 C29 C44 120.0(5) . .
C35 C29 C44 119.7(5) . .
C36 C30 C13 121.7(5) . .
C36 C30 C8 127.3(4) . .
C13 C30 C8 110.9(4) . .
C23 C31 C28 120.7(5) . .
C15 C32 C37 121.7(5) . .
C41 C33 C34 119.2(5) . .
C41 C33 C21 131.8(5) . .
C34 C33 C21 109.1(4) . .
C16 C34 C33 121.7(5) . .
C16 C34 C8 127.7(4) . .
C33 C34 C8 110.6(4) . .
C41 C35 C29 120.8(5) . .
C30 C36 C39 117.8(5) . .
C32 C37 C24 120.5(5) . .
C32 C37 C18 121.6(4) . 1_455
C24 C37 C18 117.9(4) . 1_455
O6 C38 O7 119.1(6) . .
O6 C38 C28 122.1(5) . .
O7 C38 C28 118.8(5) . .
O6 C38 Zn2 69.6(4) . .
O7 C38 Zn2 49.6(3) . .
C28 C38 Zn2 167.8(4) . .
C43 C39 C36 120.4(5) . .
C43 C39 C47 120.9(5) . 1_455
C36 C39 C47 118.7(5) . 1_455
C44 O40 Zn1 131.9(4) . .
C35 C41 C33 119.4(5) . .
C14 C43 C39 121.4(5) . .
O12 C44 O40 124.7(5) 2_567 .
O12 C44 C29 118.9(5) 2_567 .
O40 C44 C29 116.4(5) . .
O27 C47 O9 121.0(6) . .
O27 C47 C39 121.1(5) . 1_655
O9 C47 C39 117.9(5) . 1_655

loop_
_geom_bond_atom_site_label_1
_geom_bond_atom_site_label_2
_geom_bond_distance
_geom_bond_site_symmetry_2
Zn1 O12 1.939(4) .
Zn1 O9 1.940(4) .
Zn1 O40 1.959(4) .
Zn1 O17 1.967(4) .
Zn2 O5 1.941(4) 2_656
Zn2 O3 1.944(4) .
Zn2 O7 1.999(4) .
Zn2 O11 2.035(4) .
Zn2 O6 2.446(4) .
Zn2 C38 2.582(6) .
O3 C18 1.255(6) .
C4 C19 1.376(7) .
C4 C10 1.435(7) .
C4 C8 1.521(7) .
O5 C18 1.284(6) .
O6 C38 1.255(7) .
O7 C38 1.307(7) .
C8 C30 1.523(7) .
C8 C20 1.535(7) .
C8 C34 1.536(7) .
O9 C47 1.276(6) .
C10 C23 1.403(7) .
C10 C13 1.439(8) .
O12 C44 1.258(6) 2_567
C13 C30 1.402(7) .
C13 C14 1.412(7) .
C14 C43 1.385(8) .
C15 C32 1.380(7) .
C15 C21 1.416(7) .
C16 C34 1.383(7) .
C16 C29 1.388(7) .
C18 C37 1.490(7) 1_655
C19 C28 1.408(7) .
C20 C24 1.375(7) .
C20 C21 1.418(7) .
C21 C33 1.457(7) .
C23 C31 1.371(7) .
C24 C37 1.405(7) .
O27 C47 1.259(7) .
C28 C31 1.416(7) .
C28 C38 1.485(8) .
C29 C35 1.406(7) .
C29 C44 1.493(7) .
C30 C36 1.396(8) .
C32 C37 1.402(7) .
C33 C41 1.396(7) .
C33 C34 1.404(7) .
C35 C41 1.387(7) .
C36 C39 1.424(7) .
C39 C43 1.389(7) .
C39 C47 1.483(8) 1_455
O40 C44 1.275(6) .
